data_7705248
loop_
_publ_author_name
'Frogley, Benjamin J.'
'Hill, Anthony F.'

_publ_section_title
;
 Carbyne decorated porphyrins.
;
_journal_issue 35
_journal_name_full 'Dalton transactions (Cambridge, England : 2003)'
_journal_page_first 12390
_journal_page_last 12400
_journal_paper_doi 10.1039/d0dt02809f
_journal_volume 49
_journal_year 2020
_chemical_formula_moiety 'C23 H26 B N7 O2 W'
_chemical_formula_sum 'C23 H26 B N7 O2 W'
_chemical_formula_weight 627.17
_space_group_crystal_system orthorhombic
_space_group_IT_number 33
_space_group_name_Hall 'P 2c -2n'
_space_group_name_H-M_alt 'P n a 21'
_atom_sites_solution_hydrogens geom
_audit_creation_method SHELXL-2018/3
_audit_update_record
;
2020-06-08 deposited with the CCDC.	2020-08-21 downloaded from the CCDC.
;
_cell_angle_alpha 90
_cell_angle_beta 90
_cell_angle_gamma 90
_cell_formula_units_Z 8
_cell_length_a 31.9296(6)
_cell_length_b 8.15350(10)
_cell_length_c 18.8459(3)
_cell_measurement_reflns_used 11510
_cell_measurement_temperature 150.0(1)
_cell_measurement_theta_max 70.5300
_cell_measurement_theta_min 5.4580
_cell_volume 4906.30(13)
_computing_cell_refinement 'CrysAlisPro 1.171.40.53 (Rigaku OD, 2019)'
_computing_data_collection 'CrysAlisPro 1.171.40.53 (Rigaku OD, 2019)'
_computing_data_reduction 'CrysAlisPro 1.171.40.53 (Rigaku OD, 2019)'
_computing_structure_refinement 'SHELXL-2018/3 (Sheldrick, 2018)'
_computing_structure_solution 'SHELXT-2018/3 (Sheldrick, 2018)'
_diffrn_ambient_temperature 150.0(1)
_diffrn_detector_area_resol_mean 8.1297
_diffrn_measured_fraction_theta_full 1.000
_diffrn_measured_fraction_theta_max 0.995
_diffrn_measurement_device_type 'SuperNova, Dual, Cu at home/near, EosS2'
_diffrn_measurement_method '\w scans'
_diffrn_radiation_type CuK\a
_diffrn_radiation_wavelength 1.54184
_diffrn_reflns_av_R_equivalents 0.0381
_diffrn_reflns_av_unetI/netI 0.0445
_diffrn_reflns_Laue_measured_fraction_full 1.000
_diffrn_reflns_Laue_measured_fraction_max 0.995
_diffrn_reflns_limit_h_max 38
_diffrn_reflns_limit_h_min -30
_diffrn_reflns_limit_k_max 6
_diffrn_reflns_limit_k_min -9
_diffrn_reflns_limit_l_max 20
_diffrn_reflns_limit_l_min -22
_diffrn_reflns_number 27305
_diffrn_reflns_point_group_measured_fraction_full 0.957
_diffrn_reflns_point_group_measured_fraction_max 0.945
_diffrn_reflns_theta_full 67.684
_diffrn_reflns_theta_max 70.870
_diffrn_reflns_theta_min 3.628
_diffrn_source 'micro-focus sealed X-ray tube'
_exptl_absorpt_coefficient_mu 9.008
_exptl_absorpt_correction_T_max 1.00000
_exptl_absorpt_correction_T_min 0.89932
_exptl_absorpt_correction_type multi-scan
_exptl_absorpt_process_details
; 
CrysAlisPro 1.171.40.53 (Rigaku Oxford Diffraction, 2019) 
Empirical absorption correction using spherical harmonics, 
 implemented in SCALE3 ABSPACK scaling algorithm. 
;
_exptl_crystal_colour 'clear orange'
_exptl_crystal_density_diffrn 1.698
_exptl_crystal_description plate
_exptl_crystal_F_000 2464
_exptl_crystal_size_max 0.099
_exptl_crystal_size_mid 0.053
_exptl_crystal_size_min 0.044
_refine_diff_density_max 2.423
_refine_diff_density_min -1.612
_refine_diff_density_rms 0.131
_refine_ls_abs_structure_details
; 
 Flack x determined using 3299 quotients [(I+)-(I-)]/[(I+)+(I-)] 
 (Parsons, Flack and Wagner, Acta Cryst. B69 (2013) 249-259). 
;
_refine_ls_abs_structure_Flack -0.005(8)
_refine_ls_extinction_method none
_refine_ls_goodness_of_fit_ref 1.110
_refine_ls_hydrogen_treatment mixed
_refine_ls_matrix_type full
_refine_ls_number_parameters 610
_refine_ls_number_reflns 8918
_refine_ls_number_restraints 12
_refine_ls_restrained_S_all 1.110
_refine_ls_R_factor_all 0.0565
_refine_ls_R_factor_gt 0.0515
_refine_ls_shift/su_max 0.000
_refine_ls_shift/su_mean 0.000
_refine_ls_structure_factor_coef Fsqd
_refine_ls_weighting_details 'w=1/[\s^2^(Fo^2^)+(0.0434P)^2^+28.1869P] where P=(Fo^2^+2Fc^2^)/3'
_refine_ls_weighting_scheme calc
_refine_ls_wR_factor_gt 0.1198
_refine_ls_wR_factor_ref 0.1226
_reflns_Friedel_coverage 0.842
_reflns_Friedel_fraction_full 0.911
_reflns_Friedel_fraction_max 0.893
_reflns_number_gt 8288
_reflns_number_total 8918
_reflns_threshold_expression 'I > 2\s(I)'
_cod_data_source_file d0dt02809f2.cif
_cod_data_source_block Compound_9
_cod_depositor_comments 'Adding full bibliography for 7705247--7705250.cif.'
_cod_database_code 7705248
_shelx_shelxl_version_number 2018/3
_shelx_space_group_comment
; 
The symmetry employed for this shelxl refinement is uniquely defined 
by the following loop, which should always be used as a source of 
symmetry information in preference to the above space-group names. 
They are only intended as comments. 
;

loop_
_space_group_symop_operation_xyz
'x, y, z'
'-x, -y, z+1/2'
'x+1/2, -y+1/2, z'
'-x+1/2, y+1/2, z+1/2'

loop_
_atom_site_label
_atom_site_type_symbol
_atom_site_fract_x
_atom_site_fract_y
_atom_site_fract_z
_atom_site_U_iso_or_equiv
_atom_site_adp_type
_atom_site_occupancy
_atom_site_site_symmetry_order
_atom_site_calc_flag
_atom_site_refinement_flags_posn
_atom_site_refinement_flags_adp
_atom_site_refinement_flags_occupancy
_atom_site_disorder_assembly
_atom_site_disorder_group
W1 W 0.04636(2) 0.13463(6) 0.08306(4) 0.02667(13) Uani 1 1 d . . . . .
W2 W 0.20056(4) 0.52692(15) 0.43575(8) 0.0451(4) Uani 0.563(3) 1 d D . P A 1
W3 W 0.21587(5) 0.5858(2) 0.37836(11) 0.0505(6) Uani 0.437(3) 1 d D . P A 2
N5 N 0.0800(3) 0.0092(13) 0.1713(5) 0.029(2) Uani 1 1 d . . . . .
N3 N 0.0325(4) 0.3080(13) 0.1694(6) 0.031(2) Uani 1 1 d . . . . .
N2 N -0.0138(3) -0.0121(14) 0.2033(6) 0.033(2) Uani 1 1 d . . . . .
N4 N 0.0207(3) 0.2558(13) 0.2355(5) 0.029(2) Uani 1 1 d . . . . .
O2 O -0.0108(4) 0.2979(17) -0.0327(6) 0.060(3) Uani 1 1 d . . . . .
N1 N -0.0094(3) -0.0060(14) 0.1315(6) 0.030(2) Uani 1 1 d . . . . .
O1 O 0.0623(4) -0.1408(12) -0.0310(6) 0.055(3) Uani 1 1 d . . . . .
N6 N 0.0621(3) -0.0050(12) 0.2359(5) 0.028(2) Uani 1 1 d . . . . .
N17 N 0.1924(7) 0.499(3) 0.2669(14) 0.029(6) Uiso 0.563(3) 1 d . . P A 1
C22 C 0.0116(4) 0.3849(15) 0.2768(8) 0.036(3) Uani 1 1 d . . . . .
C2 C 0.0563(5) -0.0451(16) 0.0102(8) 0.038(3) Uani 1 1 d . . . . .
C17 C 0.0876(5) -0.0976(15) 0.2779(7) 0.035(3) Uani 1 1 d . . . . .
N11 N 0.2289(7) 0.783(3) 0.3008(13) 0.030(5) Uiso 0.563(3) 1 d . . P A 1
C16 C 0.1224(4) -0.138(2) 0.2393(8) 0.044(3) Uani 1 1 d . . . . .
H16 H 0.145212 -0.199574 0.254640 0.053 Uiso 1 1 calc R U . . .
N14 N 0.2662(9) 0.507(3) 0.3041(17) 0.050(6) Uiso 0.563(3) 1 d . . P A 1
C3 C 0.0095(5) 0.237(2) 0.0122(9) 0.049(4) Uani 1 1 d . . . . .
C15 C 0.1165(4) -0.0693(19) 0.1719(8) 0.040(3) Uani 1 1 d . . . . .
B1 B 0.0190(5) 0.0706(19) 0.2514(8) 0.031(3) Uani 1 1 d D . . . .
H1 H 0.0105(5) 0.0502(19) 0.3096(16) 0.037 Uiso 1 1 calc DR U . . .
C14 C 0.1455(5) -0.075(3) 0.1105(10) 0.064(5) Uani 1 1 d . . . . .
H14A H 0.129993 -0.096919 0.067996 0.096 Uiso 1 1 calc R U . . .
H14B H 0.165947 -0.159392 0.117781 0.096 Uiso 1 1 calc R U . . .
H14C H 0.159483 0.029247 0.105995 0.096 Uiso 1 1 calc R U . . .
C11 C -0.0661(5) -0.152(2) 0.1583(10) 0.048(4) Uani 1 1 d . . . . .
H11 H -0.090172 -0.215200 0.153892 0.058 Uiso 1 1 calc R U . . .
C21 C 0.0184(5) 0.5230(17) 0.2381(9) 0.046(4) Uani 1 1 d . . . . .
H21 H 0.014771 0.630122 0.253985 0.055 Uiso 1 1 calc R U . . .
C20 C 0.0316(5) 0.4767(15) 0.1709(8) 0.039(3) Uani 1 1 d . . . . .
C4 C 0.1098(4) 0.3074(15) -0.0283(7) 0.032(3) Uani 1 1 d . . . . .
C9 C -0.0476(6) -0.115(2) 0.0242(11) 0.058(5) Uani 1 1 d . . . . .
H9A H -0.033030 -0.212069 0.009207 0.087 Uiso 1 1 calc R U . . .
H9B H -0.036674 -0.021702 -0.000701 0.087 Uiso 1 1 calc R U . . .
H9C H -0.076914 -0.126542 0.013928 0.087 Uiso 1 1 calc R U . . .
C141 C 0.1394(12) 0.379(4) 0.3140(19) 0.048(8) Uiso 0.563(3) 1 d . . P A 1
C125 C 0.2264(12) 0.965(5) 0.314(3) 0.036(9) Uiso 0.437(3) 1 d . . P A 2
C18 C 0.0772(6) -0.138(2) 0.3525(8) 0.053(4) Uani 1 1 d . . . . .
H18A H 0.075157 -0.039191 0.379720 0.080 Uiso 1 1 calc R U . . .
H18B H 0.098730 -0.206911 0.372030 0.080 Uiso 1 1 calc R U . . .
H18C H 0.050889 -0.195408 0.354009 0.080 Uiso 1 1 calc R U . . .
C10 C -0.0416(4) -0.0913(19) 0.1034(8) 0.040(4) Uani 1 1 d . . . . .
C1 C 0.0853(4) 0.2371(16) 0.0296(7) 0.036(3) Uani 1 1 d . . . . .
N7 N 0.1182(4) 0.5201(19) -0.1151(9) 0.062(4) Uani 1 1 d . . . . .
C12 C -0.0481(4) -0.0997(18) 0.2197(9) 0.044(3) Uani 1 1 d . . . . .
C5 C 0.0987(4) 0.452(2) -0.0610(10) 0.051(4) Uani 1 1 d . . . . .
H5 H 0.075300 0.506741 -0.043259 0.061 Uiso 1 1 calc R U . . .
C6 C 0.1515(6) 0.442(2) -0.1396(10) 0.057(5) Uani 1 1 d . . . . .
H6 H 0.165556 0.487048 -0.178244 0.068 Uiso 1 1 calc R U . . .
C133 C 0.3228(11) 0.369(4) 0.3371(19) 0.046(7) Uiso 0.563(3) 1 d . . P A 1
H133 H 0.349127 0.320603 0.336527 0.055 Uiso 0.563(3) 1 calc R U P A 1
C23 C -0.0050(6) 0.365(2) 0.3499(10) 0.059(4) Uani 1 1 d . . . . .
H23A H -0.034527 0.343261 0.347927 0.088 Uiso 1 1 calc R U . . .
H23B H -0.000264 0.464355 0.376300 0.088 Uiso 1 1 calc R U . . .
H23C H 0.009015 0.275715 0.372894 0.088 Uiso 1 1 calc R U . . .
C136 C 0.3172(12) 0.422(5) 0.240(2) 0.050(9) Uiso 0.437(3) 1 d . . P A 2
B3 B 0.2514(8) 0.612(3) 0.2188(15) 0.019(3) Uiso 0.437(3) 1 d D . P A 2
H3 H 0.2639(9) 0.618(3) 0.162(2) 0.023 Uiso 0.437(3) 1 calc DR U P A 2
C13 C -0.0618(6) -0.127(2) 0.2946(10) 0.063(5) Uani 1 1 d . . . . .
H13A H -0.068809 -0.023081 0.315771 0.094 Uiso 1 1 calc R U . . .
H13B H -0.039410 -0.176618 0.320881 0.094 Uiso 1 1 calc R U . . .
H13C H -0.085819 -0.197070 0.295209 0.094 Uiso 1 1 calc R U . . .
N16 N 0.1711(6) 0.465(2) 0.3338(12) 0.034(4) Uiso 0.563(3) 1 d . . P A 1
C131 C 0.2949(9) 0.367(3) 0.3921(17) 0.042(6) Uiso 0.563(3) 1 d . . P A 1
C8 C 0.1449(6) 0.232(2) -0.0554(12) 0.068(6) Uani 1 1 d . . . . .
H8 H 0.154430 0.133996 -0.036246 0.082 Uiso 1 1 calc R U . . .
C124 C 0.2050(12) 1.041(5) 0.377(2) 0.049(9) Uiso 0.437(3) 1 d . . P A 2
H12G H 0.224450 1.048597 0.415302 0.074 Uiso 0.437(3) 1 calc R U P A 2
H12H H 0.181744 0.973155 0.390420 0.074 Uiso 0.437(3) 1 calc R U P A 2
H12I H 0.195122 1.148031 0.364312 0.074 Uiso 0.437(3) 1 calc R U P A 2
B2 B 0.2334(6) 0.606(3) 0.2681(12) 0.019(3) Uiso 0.563(3) 1 d D . P A 1
H2 H 0.2438(7) 0.623(3) 0.2104(19) 0.023 Uiso 0.563(3) 1 calc DR U P A 1
C146 C 0.1818(19) 0.464(9) 0.161(3) 0.08(2) Uiso 0.437(3) 1 d D . P A 2
C7 C 0.1660(7) 0.305(2) -0.1121(14) 0.086(8) Uani 1 1 d . . . . .
H7 H 0.190074 0.256658 -0.130395 0.104 Uiso 1 1 calc R U . . .
C127 C 0.2580(12) 0.931(5) 0.214(2) 0.042(8) Uiso 0.437(3) 1 d . . P A 2
C117 C 0.2145(11) 0.383(5) 0.439(2) 0.048(8) Uiso 0.437(3) 1 d . . P A 2
C145 C 0.1682(8) 0.433(3) 0.2159(15) 0.042(6) Uiso 0.563(3) 1 d . . P A 1
O102 O 0.2546(8) 0.640(3) 0.5635(15) 0.083(8) Uiso 0.563(3) 1 d . . P A 1
C106 C 0.0968(10) 0.574(4) 0.695(2) 0.060(8) Uiso 0.563(3) 1 d . . P A 1
H106 H 0.084059 0.581675 0.739675 0.073 Uiso 0.563(3) 1 calc R U P A 1
C143 C 0.1342(10) 0.358(4) 0.2445(17) 0.050(7) Uiso 0.563(3) 1 d . . P A 1
H143 H 0.112491 0.304899 0.221070 0.059 Uiso 0.563(3) 1 calc R U P A 1
N15 N 0.2819(10) 0.508(4) 0.2607(18) 0.048(7) Uiso 0.437(3) 1 d . . P A 2
C122 C 0.2456(12) 0.987(5) 0.225(2) 0.062(9) Uiso 0.563(3) 1 d . . P A 1
H12A H 0.272985 1.031802 0.233669 0.093 Uiso 0.563(3) 1 calc R U P A 1
H12B H 0.227603 1.070902 0.206807 0.093 Uiso 0.563(3) 1 calc R U P A 1
H12C H 0.247678 0.899075 0.191433 0.093 Uiso 0.563(3) 1 calc R U P A 1
C104 C 0.1342(8) 0.564(4) 0.5653(13) 0.051(7) Uiso 0.563(3) 1 d D . P A 1
N18 N 0.2083(11) 0.520(4) 0.215(2) 0.060(9) Uiso 0.437(3) 1 d . . P A 2
C105 C 0.1516(9) 0.502(3) 0.6232(15) 0.045(6) Uiso 0.563(3) 1 d . . P A 1
H105 H 0.178198 0.456683 0.618306 0.054 Uiso 0.563(3) 1 calc R U P A 1
O101 O 0.2616(10) 0.741(4) 0.5097(19) 0.075(9) Uiso 0.437(3) 1 d . . P A 2
N12 N 0.2074(6) 0.753(3) 0.3788(13) 0.046(5) Uiso 0.563(3) 1 d . . P A 1
C116 C 0.2372(10) 0.599(4) 0.5164(19) 0.058(8) Uiso 0.563(3) 1 d . . P A 1
C101 C 0.1586(9) 0.562(4) 0.5006(15) 0.060(8) Uiso 0.563(3) 1 d D . P A 1
C102 C 0.1972(10) 0.313(4) 0.4908(16) 0.045(6) Uiso 0.563(3) 1 d . . P A 1
C19 C 0.0431(5) 0.5802(17) 0.1087(7) 0.043(4) Uani 1 1 d . . . . .
H19A H 0.023451 0.561938 0.070938 0.065 Uiso 1 1 calc R U . . .
H19B H 0.070740 0.551556 0.092852 0.065 Uiso 1 1 calc R U . . .
H19C H 0.042563 0.693738 0.122120 0.065 Uiso 1 1 calc R U . . .
C142 C 0.1535(13) 0.407(5) 0.2626(19) 0.053(9) Uiso 0.437(3) 1 d D . P A 2
N9 N 0.1339(9) 0.499(4) 0.6911(16) 0.065(7) Uiso 0.563(3) 1 d . . P A 1
C108 C 0.0918(11) 0.633(5) 0.575(3) 0.067(9) Uiso 0.563(3) 1 d . . P A 1
H108 H 0.076257 0.669550 0.536211 0.080 Uiso 0.563(3) 1 calc R U P A 1
C107 C 0.0769(18) 0.640(7) 0.639(3) 0.078(13) Uiso 0.563(3) 1 d . . P A 1
H107 H 0.051486 0.693312 0.646860 0.093 Uiso 0.563(3) 1 calc R U P A 1
O104 O 0.1912(10) 0.195(4) 0.5233(19) 0.100(9) Uiso 0.563(3) 1 d . . P A 1
N13 N 0.2594(7) 0.451(3) 0.3747(14) 0.043(5) Uiso 0.563(3) 1 d . . P A 1
C139 C 0.1101(10) 0.319(4) 0.374(2) 0.063(8) Uiso 0.563(3) 1 d . . P A 1
H13D H 0.123924 0.235378 0.400493 0.095 Uiso 0.563(3) 1 calc R U P A 1
H13E H 0.084944 0.275780 0.353033 0.095 Uiso 0.563(3) 1 calc R U P A 1
H13F H 0.103236 0.409543 0.404122 0.095 Uiso 0.563(3) 1 calc R U P A 1
N10 N 0.2468(9) 0.773(4) 0.2419(18) 0.050(7) Uiso 0.437(3) 1 d . . P A 2
C144 C 0.1479(15) 0.390(6) 0.192(2) 0.075(13) Uiso 0.437(3) 1 d D . P A 2
H144 H 0.125659 0.339303 0.168713 0.090 Uiso 0.437(3) 1 calc R U P A 2
C118 C 0.1802(12) 0.950(5) 0.470(2) 0.068(9) Uiso 0.563(3) 1 d . . P A 1
H11A H 0.158546 0.870901 0.478141 0.102 Uiso 0.563(3) 1 calc R U P A 1
H11B H 0.168239 1.058067 0.468507 0.102 Uiso 0.563(3) 1 calc R U P A 1
H11C H 0.200599 0.944216 0.507076 0.102 Uiso 0.563(3) 1 calc R U P A 1
C137 C 0.3211(11) 0.500(5) 0.215(2) 0.066(9) Uiso 0.563(3) 1 d . . P A 1
H13G H 0.302839 0.460363 0.178382 0.099 Uiso 0.563(3) 1 calc R U P A 1
H13H H 0.348374 0.452568 0.209307 0.099 Uiso 0.563(3) 1 calc R U P A 1
H13I H 0.323187 0.617519 0.211671 0.099 Uiso 0.563(3) 1 calc R U P A 1
C113 C 0.1092(12) 0.781(5) 0.591(3) 0.067(11) Uiso 0.437(3) 1 d . . P A 2
H113 H 0.108013 0.879374 0.616013 0.080 Uiso 0.437(3) 1 calc R U P A 2
C110 C 0.1410(12) 0.641(5) 0.491(2) 0.057(10) Uiso 0.437(3) 1 d D . P A 2
N8 N 0.0899(17) 0.500(7) 0.561(3) 0.105(16) Uiso 0.437(3) 1 d . . P A 2
C114 C 0.1361(15) 0.770(7) 0.532(3) 0.074(13) Uiso 0.437(3) 1 d . . P A 2
H114 H 0.151805 0.862611 0.520472 0.088 Uiso 0.437(3) 1 calc R U P A 2
C111 C 0.118(2) 0.507(9) 0.505(4) 0.10(2) Uiso 0.437(3) 1 d . . P A 2
H111 H 0.121531 0.415503 0.476213 0.123 Uiso 0.437(3) 1 calc R U P A 2
C128 C 0.2753(19) 0.935(8) 0.139(3) 0.093(17) Uiso 0.437(3) 1 d . . P A 2
H12J H 0.298208 0.859242 0.135352 0.139 Uiso 0.437(3) 1 calc R U P A 2
H12K H 0.284905 1.043615 0.128369 0.139 Uiso 0.437(3) 1 calc R U P A 2
H12L H 0.253649 0.904327 0.106372 0.139 Uiso 0.437(3) 1 calc R U P A 2
C149 C 0.2460(11) 0.679(5) 0.461(2) 0.047(8) Uiso 0.437(3) 1 d . . P A 2
C119 C 0.2002(10) 0.916(4) 0.4028(18) 0.051(7) Uiso 0.563(3) 1 d . . P A 1
C134 C 0.3352(10) 0.350(4) 0.2973(19) 0.039(7) Uiso 0.437(3) 1 d . . P A 2
H134 H 0.360186 0.291486 0.298480 0.046 Uiso 0.437(3) 1 calc R U P A 2
C148 C 0.1948(15) 0.491(6) 0.086(3) 0.085(13) Uiso 0.437(3) 1 d D . P A 2
H14G H 0.218898 0.561000 0.084396 0.127 Uiso 0.437(3) 1 calc R U P A 2
H14H H 0.172197 0.541374 0.060167 0.127 Uiso 0.437(3) 1 calc R U P A 2
H14I H 0.201490 0.387360 0.064245 0.127 Uiso 0.437(3) 1 calc R U P A 2
C138 C 0.3310(14) 0.419(6) 0.164(2) 0.062(11) Uiso 0.437(3) 1 d . . P A 2
H13J H 0.314495 0.340619 0.137948 0.093 Uiso 0.437(3) 1 calc R U P A 2
H13K H 0.360012 0.388967 0.161082 0.093 Uiso 0.437(3) 1 calc R U P A 2
H13L H 0.327217 0.525931 0.143163 0.093 Uiso 0.437(3) 1 calc R U P A 2
O103 O 0.2158(17) 0.288(7) 0.480(3) 0.124(18) Uiso 0.437(3) 1 d . . P A 2
C140 C 0.1266(16) 0.355(6) 0.323(2) 0.062(14) Uiso 0.437(3) 1 d D . P A 2
H14J H 0.097752 0.359670 0.308618 0.093 Uiso 0.437(3) 1 calc R U P A 2
H14K H 0.131163 0.425930 0.362408 0.093 Uiso 0.437(3) 1 calc R U P A 2
H14L H 0.133603 0.244125 0.335656 0.093 Uiso 0.437(3) 1 calc R U P A 2
C123 C 0.2125(11) 1.009(5) 0.344(2) 0.056(8) Uiso 0.563(3) 1 d . . P A 1
H123 H 0.209631 1.122217 0.342212 0.067 Uiso 0.563(3) 1 calc R U P A 1
C121 C 0.2282(10) 0.923(5) 0.292(2) 0.047(9) Uiso 0.563(3) 1 d . . P A 1
C147 C 0.1822(13) 0.450(6) 0.141(3) 0.062(12) Uiso 0.563(3) 1 d . . P A 1
H14D H 0.162276 0.397778 0.109873 0.094 Uiso 0.563(3) 1 calc R U P A 1
H14E H 0.184167 0.564336 0.128615 0.094 Uiso 0.563(3) 1 calc R U P A 1
H14F H 0.209100 0.399338 0.134883 0.094 Uiso 0.563(3) 1 calc R U P A 1
C126 C 0.2427(13) 1.041(6) 0.261(3) 0.057(10) Uiso 0.437(3) 1 d . . P A 2
H126 H 0.243826 1.154457 0.255442 0.068 Uiso 0.437(3) 1 calc R U P A 2
C129 C 0.3001(12) 0.283(5) 0.462(2) 0.069(9) Uiso 0.563(3) 1 d . . P A 1
H12D H 0.291067 0.354120 0.499496 0.104 Uiso 0.563(3) 1 calc R U P A 1
H12E H 0.329072 0.255033 0.468906 0.104 Uiso 0.563(3) 1 calc R U P A 1
H12F H 0.283568 0.184324 0.462595 0.104 Uiso 0.563(3) 1 calc R U P A 1
C135 C 0.3046(10) 0.457(4) 0.2825(19) 0.054(8) Uiso 0.563(3) 1 d . . P A 1
C132 C 0.3070(14) 0.385(4) 0.357(2) 0.041(8) Uiso 0.437(3) 1 d . . P A 2
C130 C 0.3097(13) 0.332(5) 0.428(3) 0.058(10) Uiso 0.437(3) 1 d . . P A 2
H13M H 0.306816 0.214653 0.429527 0.088 Uiso 0.437(3) 1 calc R U P A 2
H13N H 0.287812 0.381695 0.455219 0.088 Uiso 0.437(3) 1 calc R U P A 2
H13O H 0.336431 0.362521 0.447117 0.088 Uiso 0.437(3) 1 calc R U P A 2
C112 C 0.083(3) 0.642(14) 0.615(6) 0.12(3) Uiso 0.437(3) 1 d . . P A 2
H112 H 0.065559 0.639296 0.654474 0.141 Uiso 0.437(3) 1 calc R U P A 2
C109 C 0.1721(11) 0.647(5) 0.433(2) 0.063(10) Uiso 0.437(3) 1 d D . P A 2
N17A N 0.1856(11) 0.486(5) 0.287(2) 0.044(10) Uiso 0.437(3) 1 d . . P A 2
N14A N 0.2723(9) 0.478(4) 0.332(2) 0.036(7) Uiso 0.437(3) 1 d . . P A 2
N11A N 0.2206(10) 0.776(4) 0.3204(19) 0.036(8) Uiso 0.437(3) 1 d . . P A 2

loop_
_atom_site_aniso_label
_atom_site_aniso_U_11
_atom_site_aniso_U_22
_atom_site_aniso_U_33
_atom_site_aniso_U_23
_atom_site_aniso_U_13
_atom_site_aniso_U_12
W1 0.0326(2) 0.0231(2) 0.0243(2) 0.0003(3) -0.0005(3) 0.0004(2)
W2 0.0396(6) 0.0450(7) 0.0509(8) -0.0005(6) -0.0085(6) 0.0003(5)
W3 0.0510(10) 0.0365(9) 0.0639(13) -0.0003(8) -0.0164(8) -0.0011(7)
N5 0.039(6) 0.032(6) 0.015(5) 0.000(4) -0.001(4) 0.006(4)
N3 0.050(6) 0.020(5) 0.022(5) -0.008(4) 0.001(4) 0.007(4)
N2 0.029(5) 0.030(5) 0.038(6) 0.007(5) 0.005(4) 0.001(4)
N4 0.039(5) 0.035(6) 0.014(5) -0.003(4) 0.004(4) 0.005(4)
O2 0.063(7) 0.082(9) 0.034(6) 0.019(6) -0.022(5) 0.012(6)
N1 0.028(5) 0.034(5) 0.028(6) 0.001(4) 0.003(4) -0.009(4)
O1 0.098(9) 0.031(5) 0.036(6) -0.022(5) 0.004(5) 0.004(6)
N6 0.039(5) 0.028(5) 0.017(5) 0.004(4) -0.004(4) 0.001(4)
C22 0.042(7) 0.022(6) 0.043(8) -0.004(6) -0.001(6) 0.005(5)
C2 0.050(8) 0.027(7) 0.039(8) 0.013(6) -0.003(6) -0.002(6)
C17 0.053(8) 0.025(6) 0.028(7) 0.004(5) -0.003(5) 0.002(6)
C16 0.035(7) 0.053(9) 0.044(8) 0.008(7) -0.009(6) 0.001(7)
C3 0.050(9) 0.050(9) 0.047(9) -0.014(7) 0.017(7) -0.017(7)
C15 0.038(7) 0.047(8) 0.035(7) -0.002(6) -0.007(6) 0.011(6)
B1 0.036(7) 0.034(8) 0.023(7) -0.003(6) 0.001(5) -0.006(6)
C14 0.050(9) 0.082(13) 0.059(10) 0.007(9) 0.013(8) 0.032(9)
C11 0.034(8) 0.050(9) 0.059(10) 0.008(8) -0.002(7) -0.008(7)
C21 0.056(9) 0.024(7) 0.057(10) -0.008(6) 0.010(7) 0.009(6)
C20 0.056(8) 0.014(6) 0.047(9) -0.010(5) 0.000(7) 0.004(5)
C4 0.035(6) 0.020(6) 0.039(7) 0.005(5) 0.010(5) -0.005(5)
C9 0.055(11) 0.070(12) 0.050(12) 0.000(9) -0.021(8) -0.020(9)
C18 0.069(10) 0.054(9) 0.037(8) 0.009(7) -0.011(7) 0.008(8)
C10 0.037(7) 0.043(7) 0.042(11) 0.006(6) -0.007(5) -0.008(6)
C1 0.053(8) 0.028(6) 0.026(6) -0.008(5) -0.010(6) 0.014(6)
N7 0.056(8) 0.062(9) 0.068(10) 0.001(8) 0.027(8) -0.005(7)
C12 0.037(7) 0.039(8) 0.055(9) 0.010(7) -0.001(6) -0.008(6)
C5 0.034(7) 0.063(10) 0.057(10) 0.028(9) 0.018(7) 0.003(7)
C6 0.069(11) 0.055(11) 0.047(10) -0.007(8) 0.027(8) -0.018(9)
C23 0.072(11) 0.054(10) 0.050(10) -0.014(8) 0.010(8) 0.013(9)
C13 0.058(10) 0.068(11) 0.063(12) 0.024(10) 0.018(9) -0.021(9)
C8 0.079(12) 0.039(9) 0.086(14) 0.007(9) 0.048(11) 0.012(8)
C7 0.103(16) 0.039(9) 0.12(2) 0.002(11) 0.076(15) -0.001(10)
C19 0.084(11) 0.028(6) 0.018(5) 0.011(5) 0.011(6) 0.005(7)

loop_
_atom_type_symbol
_atom_type_description
_atom_type_scat_dispersion_real
_atom_type_scat_dispersion_imag
_atom_type_scat_source
C C 0.0181 0.0091 'International Tables Vol C Tables 4.2.6.8 and 6.1.1.4'
H H 0.0000 0.0000 'International Tables Vol C Tables 4.2.6.8 and 6.1.1.4'
B B 0.0090 0.0039 'International Tables Vol C Tables 4.2.6.8 and 6.1.1.4'
N N 0.0311 0.0180 'International Tables Vol C Tables 4.2.6.8 and 6.1.1.4'
O O 0.0492 0.0322 'International Tables Vol C Tables 4.2.6.8 and 6.1.1.4'
W W -5.4734 5.5774 'International Tables Vol C Tables 4.2.6.8 and 6.1.1.4'

loop_
_geom_angle_atom_site_label_1
_geom_angle_atom_site_label_2
_geom_angle_atom_site_label_3
_geom_angle
_geom_angle_site_symmetry_1
_geom_angle_site_symmetry_3
_geom_angle_publ_flag
C1 W1 C3 80.6(6) . . ?
C1 W1 C2 81.3(6) . . ?
C3 W1 C2 86.5(6) . . ?
C1 W1 N3 104.7(5) . . ?
C3 W1 N3 96.3(5) . . ?
C2 W1 N3 173.7(5) . . ?
C1 W1 N5 107.3(5) . . ?
C3 W1 N5 172.0(5) . . ?
C2 W1 N5 95.6(5) . . ?
N3 W1 N5 80.8(4) . . ?
C1 W1 N1 169.3(5) . . ?
C3 W1 N1 91.0(5) . . ?
C2 W1 N1 91.7(5) . . ?
N3 W1 N1 82.6(4) . . ?
N5 W1 N1 81.3(4) . . ?
C101 W2 C116 82.9(15) . . ?
C101 W2 C102 75.8(14) . . ?
C116 W2 C102 84.0(13) . . ?
C101 W2 N12 105.9(13) . . ?
C116 W2 N12 94.0(12) . . ?
C102 W2 N12 177.2(10) . . ?
C101 W2 N16 107.8(12) . . ?
C116 W2 N16 168.3(11) . . ?
C102 W2 N16 103.0(10) . . ?
N12 W2 N16 78.7(8) . . ?
C101 W2 N13 167.4(13) . . ?
C116 W2 N13 88.9(11) . . ?
C102 W2 N13 93.9(11) . . ?
N12 W2 N13 84.1(8) . . ?
N16 W2 N13 81.3(8) . . ?
C109 W3 N11A 99.5(17) . . ?
C109 W3 C149 79.5(18) . . ?
N11A W3 C149 95.7(15) . . ?
C109 W3 C117 83.5(17) . . ?
N11A W3 C117 176.6(14) . . ?
C149 W3 C117 83.3(16) . . ?
C109 W3 N17A 102.7(18) . . ?
N11A W3 N17A 83.1(14) . . ?
C149 W3 N17A 177.6(16) . . ?
C117 W3 N17A 97.9(15) . . ?
C109 W3 N14A 167.5(17) . . ?
N11A W3 N14A 91.8(14) . . ?
C149 W3 N14A 94.2(14) . . ?
C117 W3 N14A 85.0(14) . . ?
N17A W3 N14A 83.8(13) . . ?
C15 N5 N6 108.8(10) . . ?
C15 N5 W1 130.5(9) . . ?
N6 N5 W1 120.5(8) . . ?
N4 N3 C20 106.7(10) . . ?
N4 N3 W1 121.9(8) . . ?
C20 N3 W1 131.4(10) . . ?
C12 N2 N1 109.4(12) . . ?
C12 N2 B1 130.7(13) . . ?
N1 N2 B1 119.9(10) . . ?
C22 N4 N3 110.1(10) . . ?
C22 N4 B1 130.5(11) . . ?
N3 N4 B1 119.4(10) . . ?
C10 N1 N2 107.0(11) . . ?
C10 N1 W1 133.6(9) . . ?
N2 N1 W1 119.4(8) . . ?
N5 N6 C17 108.5(10) . . ?
N5 N6 B1 121.1(10) . . ?
C17 N6 B1 130.4(11) . . ?
C145 N17 N16 106(2) . . ?
C145 N17 B2 135(2) . . ?
N16 N17 B2 118.9(19) . . ?
N4 C22 C21 107.8(13) . . ?
N4 C22 C23 122.1(13) . . ?
C21 C22 C23 130.0(14) . . ?
O1 C2 W1 178.1(13) . . ?
N6 C17 C16 108.1(12) . . ?
N6 C17 C18 122.7(13) . . ?
C16 C17 C18 129.2(13) . . ?
C121 N11 B2 149(3) . . ?
C121 N11 N12 105(3) . . ?
B2 N11 N12 104.5(18) . . ?
C17 C16 C15 106.1(12) . . ?
C17 C16 H16 127.0 . . ?
C15 C16 H16 127.0 . . ?
C135 N14 N13 109(3) . . ?
C135 N14 B2 132(3) . . ?
N13 N14 B2 120(2) . . ?
O2 C3 W1 176.4(13) . . ?
N5 C15 C16 108.5(13) . . ?
N5 C15 C14 123.7(13) . . ?
C16 C15 C14 127.8(13) . . ?
N6 B1 N2 108.8(10) . . ?
N6 B1 N4 109.1(10) . . ?
N2 B1 N4 109.8(11) . . ?
N6 B1 H1 109.7 . . ?
N2 B1 H1 109.7 . . ?
N4 B1 H1 109.7 . . ?
C15 C14 H14A 109.5 . . ?
C15 C14 H14B 109.5 . . ?
H14A C14 H14B 109.5 . . ?
C15 C14 H14C 109.5 . . ?
H14A C14 H14C 109.5 . . ?
H14B C14 H14C 109.5 . . ?
C12 C11 C10 106.6(13) . . ?
C12 C11 H11 126.7 . . ?
C10 C11 H11 126.7 . . ?
C22 C21 C20 108.2(12) . . ?
C22 C21 H21 125.9 . . ?
C20 C21 H21 125.9 . . ?
N3 C20 C21 107.3(13) . . ?
N3 C20 C19 123.0(13) . . ?
C21 C20 C19 129.7(12) . . ?
C8 C4 C5 115.2(13) . . ?
C8 C4 C1 122.7(13) . . ?
C5 C4 C1 122.1(12) . . ?
C10 C9 H9A 109.5 . . ?
C10 C9 H9B 109.5 . . ?
H9A C9 H9B 109.5 . . ?
C10 C9 H9C 109.5 . . ?
H9A C9 H9C 109.5 . . ?
H9B C9 H9C 109.5 . . ?
N16 C141 C143 117(3) . . ?
N16 C141 C139 116(3) . . ?
C143 C141 C139 127(3) . . ?
C126 C125 C124 127(4) . . ?
C126 C125 N11A 126(5) . . ?
C124 C125 N11A 107(3) . . ?
C17 C18 H18A 109.5 . . ?
C17 C18 H18B 109.5 . . ?
H18A C18 H18B 109.5 . . ?
C17 C18 H18C 109.5 . . ?
H18A C18 H18C 109.5 . . ?
H18B C18 H18C 109.5 . . ?
N1 C10 C11 108.7(13) . . ?
N1 C10 C9 123.2(14) . . ?
C11 C10 C9 128.1(14) . . ?
C4 C1 W1 165.5(11) . . ?
C5 N7 C6 116.7(16) . . ?
N2 C12 C11 108.3(14) . . ?
N2 C12 C13 122.2(15) . . ?
C11 C12 C13 129.4(15) . . ?
N7 C5 C4 125.7(15) . . ?
N7 C5 H5 117.2 . . ?
C4 C5 H5 117.2 . . ?
C7 C6 N7 123.6(16) . . ?
C7 C6 H6 118.2 . . ?
N7 C6 H6 118.2 . . ?
C131 C133 C135 107(3) . . ?
C131 C133 H133 126.3 . . ?
C135 C133 H133 126.3 . . ?
C22 C23 H23A 109.5 . . ?
C22 C23 H23B 109.5 . . ?
H23A C23 H23B 109.5 . . ?
C22 C23 H23C 109.5 . . ?
H23A C23 H23C 109.5 . . ?
H23B C23 H23C 109.5 . . ?
C134 C136 N15 110(4) . . ?
C134 C136 C138 129(4) . . ?
N15 C136 C138 121(4) . . ?
N10 B3 N15 116(3) . . ?
N10 B3 N18 112(3) . . ?
N15 B3 N18 109(2) . . ?
N10 B3 H3 106.7 . . ?
N15 B3 H3 106.7 . . ?
N18 B3 H3 106.7 . . ?
C12 C13 H13A 109.5 . . ?
C12 C13 H13B 109.5 . . ?
H13A C13 H13B 109.5 . . ?
C12 C13 H13C 109.5 . . ?
H13A C13 H13C 109.5 . . ?
H13B C13 H13C 109.5 . . ?
C141 N16 N17 103(2) . . ?
C141 N16 W2 136(2) . . ?
N17 N16 W2 120.7(14) . . ?
N13 C131 C133 111(3) . . ?
N13 C131 C129 122(3) . . ?
C133 C131 C129 127(3) . . ?
C4 C8 C7 119.3(17) . . ?
C4 C8 H8 120.4 . . ?
C7 C8 H8 120.4 . . ?
C125 C124 H12G 109.5 . . ?
C125 C124 H12H 109.5 . . ?
H12G C124 H12H 109.5 . . ?
C125 C124 H12I 109.5 . . ?
H12G C124 H12I 109.5 . . ?
H12H C124 H12I 109.5 . . ?
N14 B2 N17 106.8(19) . . ?
N14 B2 N11 112.6(19) . . ?
N17 B2 N11 116.0(18) . . ?
N14 B2 H2 107.0 . . ?
N17 B2 H2 107.0 . . ?
N11 B2 H2 107.0 . . ?
C144 C146 N18 109(5) . . ?
C144 C146 C148 133(6) . . ?
N18 C146 C148 118(4) . . ?
C6 C7 C8 119.5(17) . . ?
C6 C7 H7 120.2 . . ?
C8 C7 H7 120.2 . . ?
C126 C127 N10 106(3) . . ?
C126 C127 C128 136(4) . . ?
N10 C127 C128 116(4) . . ?
O103 C117 W3 169(5) . . ?
N17 C145 C143 111(3) . . ?
N17 C145 C147 118(3) . . ?
C143 C145 C147 131(3) . . ?
N9 C106 C107 124(4) . . ?
N9 C106 H106 118.1 . . ?
C107 C106 H106 118.1 . . ?
C141 C143 C145 103(3) . . ?
C141 C143 H143 128.3 . . ?
C145 C143 H143 128.3 . . ?
C136 N15 N14A 111(3) . . ?
C136 N15 B3 131(3) . . ?
N14A N15 B3 117(3) . . ?
C121 C122 H12A 109.5 . . ?
C121 C122 H12B 109.5 . . ?
H12A C122 H12B 109.5 . . ?
C121 C122 H12C 109.5 . . ?
H12A C122 H12C 109.5 . . ?
H12B C122 H12C 109.5 . . ?
C105 C104 C101 118(3) . . ?
C105 C104 C108 115(3) . . ?
C101 C104 C108 127(3) . . ?
C146 N18 N17A 107(3) . . ?
C146 N18 B3 136(4) . . ?
N17A N18 B3 117(3) . . ?
C104 C105 N9 126(3) . . ?
C104 C105 H105 116.9 . . ?
N9 C105 H105 116.9 . . ?
C119 N12 N11 102(2) . . ?
C119 N12 W2 129(2) . . ?
N11 N12 W2 128.3(15) . . ?
O102 C116 W2 175(3) . . ?
C104 C101 W2 163(3) . . ?
O104 C102 W2 173(3) . . ?
C20 C19 H19A 109.5 . . ?
C20 C19 H19B 109.5 . . ?
H19A C19 H19B 109.5 . . ?
C20 C19 H19C 109.5 . . ?
H19A C19 H19C 109.5 . . ?
H19B C19 H19C 109.5 . . ?
N17A C142 C144 120(4) . . ?
N17A C142 C140 110(4) . . ?
C144 C142 C140 130(4) . . ?
C106 N9 C105 114(3) . . ?
C107 C108 C104 118(4) . . ?
C107 C108 H108 121.2 . . ?
C104 C108 H108 121.2 . . ?
C108 C107 C106 123(5) . . ?
C108 C107 H107 118.7 . . ?
C106 C107 H107 118.7 . . ?
C131 N13 N14 105(2) . . ?
C131 N13 W2 134(2) . . ?
N14 N13 W2 120.6(17) . . ?
C141 C139 H13D 109.5 . . ?
C141 C139 H13E 109.5 . . ?
H13D C139 H13E 109.5 . . ?
C141 C139 H13F 109.5 . . ?
H13D C139 H13F 109.5 . . ?
H13E C139 H13F 109.5 . . ?
B3 N10 C127 135(3) . . ?
B3 N10 N11A 110(3) . . ?
C127 N10 N11A 115(3) . . ?
C142 C144 C146 105(4) . . ?
C142 C144 H144 127.4 . . ?
C146 C144 H144 127.4 . . ?
C119 C118 H11A 109.5 . . ?
C119 C118 H11B 109.5 . . ?
H11A C118 H11B 109.5 . . ?
C119 C118 H11C 109.5 . . ?
H11A C118 H11C 109.5 . . ?
H11B C118 H11C 109.5 . . ?
C135 C137 H13G 109.5 . . ?
C135 C137 H13H 109.5 . . ?
H13G C137 H13H 109.5 . . ?
C135 C137 H13I 109.5 . . ?
H13G C137 H13I 109.5 . . ?
H13H C137 H13I 109.5 . . ?
C114 C113 C112 122(6) . . ?
C114 C113 H113 118.9 . . ?
C112 C113 H113 118.9 . . ?
C114 C110 C111 118(5) . . ?
C114 C110 C109 119(4) . . ?
C111 C110 C109 123(5) . . ?
C111 N8 C112 124(7) . . ?
C110 C114 C113 126(5) . . ?
C110 C114 H114 116.9 . . ?
C113 C114 H114 116.9 . . ?
C110 C111 N8 123(6) . . ?
C110 C111 H111 118.5 . . ?
N8 C111 H111 118.5 . . ?
C127 C128 H12J 109.5 . . ?
C127 C128 H12K 109.5 . . ?
H12J C128 H12K 109.5 . . ?
C127 C128 H12L 109.5 . . ?
H12J C128 H12L 109.5 . . ?
H12K C128 H12L 109.5 . . ?
O101 C149 W3 176(3) . . ?
C123 C119 N12 102(3) . . ?
C123 C119 C118 135(4) . . ?
N12 C119 C118 122(3) . . ?
C136 C134 C132 105(3) . . ?
C136 C134 H134 127.4 . . ?
C132 C134 H134 127.4 . . ?
C146 C148 H14G 109.5 . . ?
C146 C148 H14H 109.5 . . ?
H14G C148 H14H 109.5 . . ?
C146 C148 H14I 109.5 . . ?
H14G C148 H14I 109.5 . . ?
H14H C148 H14I 109.5 . . ?
C136 C138 H13J 109.5 . . ?
C136 C138 H13K 109.5 . . ?
H13J C138 H13K 109.5 . . ?
C136 C138 H13L 109.5 . . ?
H13J C138 H13L 109.5 . . ?
H13K C138 H13L 109.5 . . ?
C142 C140 H14J 109.5 . . ?
C142 C140 H14K 109.5 . . ?
H14J C140 H14K 109.5 . . ?
C142 C140 H14L 109.5 . . ?
H14J C140 H14L 109.5 . . ?
H14K C140 H14L 109.5 . . ?
C121 C123 C119 114(3) . . ?
C121 C123 H123 122.8 . . ?
C119 C123 H123 122.8 . . ?
N11 C121 C123 116(3) . . ?
N11 C121 C122 117(4) . . ?
C123 C121 C122 127(4) . . ?
C145 C147 H14D 109.5 . . ?
C145 C147 H14E 109.5 . . ?
H14D C147 H14E 109.5 . . ?
C145 C147 H14F 109.5 . . ?
H14D C147 H14F 109.5 . . ?
H14E C147 H14F 109.5 . . ?
C125 C126 C127 109(4) . . ?
C125 C126 H126 125.4 . . ?
C127 C126 H126 125.4 . . ?
C131 C129 H12D 109.5 . . ?
C131 C129 H12E 109.5 . . ?
H12D C129 H12E 109.5 . . ?
C131 C129 H12F 109.5 . . ?
H12D C129 H12F 109.5 . . ?
H12E C129 H12F 109.5 . . ?
N14 C135 C133 108(3) . . ?
N14 C135 C137 122(3) . . ?
C133 C135 C137 130(3) . . ?
C130 C132 N14A 122(4) . . ?
C130 C132 C134 129(4) . . ?
N14A C132 C134 109(3) . . ?
C132 C130 H13M 109.5 . . ?
C132 C130 H13N 109.5 . . ?
H13M C130 H13N 109.5 . . ?
C132 C130 H13O 109.5 . . ?
H13M C130 H13O 109.5 . . ?
H13N C130 H13O 109.5 . . ?
C113 C112 N8 107(7) . . ?
C113 C112 H112 126.5 . . ?
N8 C112 H112 126.5 . . ?
C110 C109 W3 159(4) . . ?
C142 N17A N18 99(3) . . ?
C142 N17A W3 146(3) . . ?
N18 N17A W3 115(2) . . ?
N15 N14A C132 104(3) . . ?
N15 N14A W3 120(3) . . ?
C132 N14A W3 136(3) . . ?
C125 N11A N10 83(3) . . ?
C125 N11A W3 150(3) . . ?
N10 N11A W3 122(2) . . ?

loop_
_geom_bond_atom_site_label_1
_geom_bond_atom_site_label_2
_geom_bond_distance
_geom_bond_site_symmetry_2
_geom_bond_publ_flag
W1 C1 1.804(15) . ?
W1 C3 1.964(19) . ?
W1 C2 2.033(15) . ?
W1 N3 2.201(10) . ?
W1 N5 2.228(10) . ?
W1 N1 2.305(10) . ?
W2 C101 1.84(2) . ?
W2 C116 2.01(3) . ?
W2 C102 2.03(3) . ?
W2 N12 2.14(2) . ?
W2 N16 2.20(2) . ?
W2 N13 2.29(2) . ?
W3 C109 1.81(2) . ?
W3 N11A 1.90(3) . ?
W3 C149 1.98(4) . ?
W3 C117 2.01(4) . ?
W3 N17A 2.14(4) . ?
W3 N14A 2.19(3) . ?
N5 C15 1.331(17) . ?
N5 N6 1.351(14) . ?
N3 N4 1.369(15) . ?
N3 C20 1.376(16) . ?
N2 C12 1.344(17) . ?
N2 N1 1.363(16) . ?
N2 B1 1.540(18) . ?
N4 C22 1.340(17) . ?
N4 B1 1.540(18) . ?
O2 C3 1.18(2) . ?
N1 C10 1.350(17) . ?
O1 C2 1.118(18) . ?
N6 C17 1.364(16) . ?
N6 B1 1.534(18) . ?
N17 C145 1.35(4) . ?
N17 N16 1.46(3) . ?
N17 B2 1.57(3) . ?
C22 C21 1.36(2) . ?
C22 C23 1.49(2) . ?
C17 C16 1.37(2) . ?
C17 C18 1.48(2) . ?
N11 C121 1.16(4) . ?
N11 B2 1.57(3) . ?
N11 N12 1.64(3) . ?
C16 C15 1.40(2) . ?
C16 H16 0.9300 . ?
N14 C135 1.36(4) . ?
N14 N13 1.42(4) . ?
N14 B2 1.49(4) . ?
C15 C14 1.48(2) . ?
B1 H1 1.14(3) . ?
C14 H14A 0.9600 . ?
C14 H14B 0.9600 . ?
C14 H14C 0.9600 . ?
C11 C12 1.36(2) . ?
C11 C10 1.39(2) . ?
C11 H11 0.9300 . ?
C21 C20 1.39(2) . ?
C21 H21 0.9300 . ?
C20 C19 1.49(2) . ?
C4 C8 1.38(2) . ?
C4 C5 1.38(2) . ?
C4 C1 1.460(19) . ?
C9 C10 1.52(3) . ?
C9 H9A 0.9600 . ?
C9 H9B 0.9600 . ?
C9 H9C 0.9600 . ?
C141 N16 1.28(4) . ?
C141 C143 1.33(5) . ?
C141 C139 1.54(5) . ?
C125 C126 1.28(6) . ?
C125 C124 1.50(6) . ?
C125 N11A 1.56(5) . ?
C18 H18A 0.9600 . ?
C18 H18B 0.9600 . ?
C18 H18C 0.9600 . ?
N7 C5 1.32(2) . ?
N7 C6 1.32(2) . ?
C12 C13 1.49(2) . ?
C5 H5 0.9300 . ?
C6 C7 1.32(3) . ?
C6 H6 0.9300 . ?
C133 C131 1.37(4) . ?
C133 C135 1.38(5) . ?
C133 H133 0.9300 . ?
C23 H23A 0.9600 . ?
C23 H23B 0.9600 . ?
C23 H23C 0.9600 . ?
C136 C134 1.35(6) . ?
C136 N15 1.38(5) . ?
C136 C138 1.51(6) . ?
B3 N10 1.39(4) . ?
B3 N15 1.52(4) . ?
B3 N18 1.57(4) . ?
B3 H3 1.15(3) . ?
C13 H13A 0.9600 . ?
C13 H13B 0.9600 . ?
C13 H13C 0.9600 . ?
C131 N13 1.37(4) . ?
C131 C129 1.50(5) . ?
C8 C7 1.39(3) . ?
C8 H8 0.9300 . ?
C124 H12G 0.9600 . ?
C124 H12H 0.9600 . ?
C124 H12I 0.9600 . ?
B2 H2 1.15(3) . ?
C146 C144 1.36(3) . ?
C146 N18 1.40(8) . ?
C146 C148 1.50(3) . ?
C7 H7 0.9300 . ?
C127 C126 1.34(6) . ?
C127 N10 1.43(5) . ?
C127 C128 1.52(7) . ?
C117 O103 1.10(6) . ?
C145 C143 1.36(4) . ?
C145 C147 1.49(5) . ?
O102 C116 1.10(4) . ?
C106 N9 1.34(4) . ?
C106 C107 1.34(7) . ?
C106 H106 0.9300 . ?
C143 H143 0.9300 . ?
N15 N14A 1.39(5) . ?
C122 C121 1.48(5) . ?
C122 H12A 0.9600 . ?
C122 H12B 0.9600 . ?
C122 H12C 0.9600 . ?
C104 C105 1.33(4) . ?
C104 C101 1.45(2) . ?
C104 C108 1.48(5) . ?
N18 N17A 1.56(5) . ?
C105 N9 1.40(4) . ?
C105 H105 0.9300 . ?
O101 C149 1.16(5) . ?
N12 C119 1.42(4) . ?
C102 O104 1.15(4) . ?
C19 H19A 0.9600 . ?
C19 H19B 0.9600 . ?
C19 H19C 0.9600 . ?
C142 N17A 1.29(5) . ?
C142 C144 1.35(3) . ?
C142 C140 1.48(3) . ?
C108 C107 1.31(8) . ?
C108 H108 0.9300 . ?
C107 H107 0.9300 . ?
C139 H13D 0.9600 . ?
C139 H13E 0.9600 . ?
C139 H13F 0.9600 . ?
N10 N11A 1.70(5) . ?
C144 H144 0.9300 . ?
C118 C119 1.44(5) . ?
C118 H11A 0.9600 . ?
C118 H11B 0.9600 . ?
C118 H11C 0.9600 . ?
C137 C135 1.42(5) . ?
C137 H13G 0.9600 . ?
C137 H13H 0.9600 . ?
C137 H13I 0.9600 . ?
C113 C114 1.41(7) . ?
C113 C112 1.49(11) . ?
C113 H113 0.9300 . ?
C110 C114 1.31(6) . ?
C110 C111 1.34(8) . ?
C110 C109 1.46(3) . ?
N8 C111 1.39(8) . ?
N8 C112 1.56(12) . ?
C114 H114 0.9300 . ?
C111 H111 0.9300 . ?
C128 H12J 0.9600 . ?
C128 H12K 0.9600 . ?
C128 H12L 0.9600 . ?
C119 C123 1.40(5) . ?
C134 C132 1.47(5) . ?
C134 H134 0.9300 . ?
C148 H14G 0.9600 . ?
C148 H14H 0.9600 . ?
C148 H14I 0.9600 . ?
C138 H13J 0.9600 . ?
C138 H13K 0.9600 . ?
C138 H13L 0.9600 . ?
C140 H14J 0.9600 . ?
C140 H14K 0.9600 . ?
C140 H14L 0.9600 . ?
C123 C121 1.30(5) . ?
C123 H123 0.9300 . ?
C147 H14D 0.9600 . ?
C147 H14E 0.9600 . ?
C147 H14F 0.9600 . ?
C126 H126 0.9300 . ?
C129 H12D 0.9600 . ?
C129 H12E 0.9600 . ?
C129 H12F 0.9600 . ?
C132 C130 1.41(6) . ?
C132 N14A 1.42(5) . ?
C130 H13M 0.9600 . ?
C130 H13N 0.9600 . ?
C130 H13O 0.9600 . ?
C112 H112 0.9300 . ?

loop_
_geom_torsion_atom_site_label_1
_geom_torsion_atom_site_label_2
_geom_torsion_atom_site_label_3
_geom_torsion_atom_site_label_4
_geom_torsion
_geom_torsion_site_symmetry_1
_geom_torsion_site_symmetry_2
_geom_torsion_site_symmetry_3
_geom_torsion_site_symmetry_4
_geom_torsion_publ_flag
C20 N3 N4 C22 1.6(15) . . . . ?
W1 N3 N4 C22 -176.2(9) . . . . ?
C20 N3 N4 B1 -179.3(11) . . . . ?
W1 N3 N4 B1 3.0(15) . . . . ?
C12 N2 N1 C10 0.0(15) . . . . ?
B1 N2 N1 C10 178.4(12) . . . . ?
C12 N2 N1 W1 -180.0(9) . . . . ?
B1 N2 N1 W1 -1.6(15) . . . . ?
C15 N5 N6 C17 -1.2(15) . . . . ?
W1 N5 N6 C17 175.1(8) . . . . ?
C15 N5 N6 B1 -178.9(12) . . . . ?
W1 N5 N6 B1 -2.6(15) . . . . ?
N3 N4 C22 C21 -1.4(15) . . . . ?
B1 N4 C22 C21 179.6(13) . . . . ?
N3 N4 C22 C23 175.7(14) . . . . ?
B1 N4 C22 C23 -3(2) . . . . ?
N5 N6 C17 C16 1.4(15) . . . . ?
B1 N6 C17 C16 178.8(13) . . . . ?
N5 N6 C17 C18 -179.6(13) . . . . ?
B1 N6 C17 C18 -2(2) . . . . ?
N6 C17 C16 C15 -1.0(17) . . . . ?
C18 C17 C16 C15 -180.0(15) . . . . ?
N6 N5 C15 C16 0.6(17) . . . . ?
W1 N5 C15 C16 -175.2(10) . . . . ?
N6 N5 C15 C14 -177.8(16) . . . . ?
W1 N5 C15 C14 6(2) . . . . ?
C17 C16 C15 N5 0.3(18) . . . . ?
C17 C16 C15 C14 178.6(17) . . . . ?
N5 N6 B1 N2 62.8(15) . . . . ?
C17 N6 B1 N2 -114.3(14) . . . . ?
N5 N6 B1 N4 -56.9(14) . . . . ?
C17 N6 B1 N4 126.0(13) . . . . ?
C12 N2 B1 N6 119.2(15) . . . . ?
N1 N2 B1 N6 -58.7(15) . . . . ?
C12 N2 B1 N4 -121.5(15) . . . . ?
N1 N2 B1 N4 60.6(15) . . . . ?
C22 N4 B1 N6 -124.5(14) . . . . ?
N3 N4 B1 N6 56.5(14) . . . . ?
C22 N4 B1 N2 116.4(14) . . . . ?
N3 N4 B1 N2 -62.6(14) . . . . ?
N4 C22 C21 C20 0.6(17) . . . . ?
C23 C22 C21 C20 -176.1(16) . . . . ?
N4 N3 C20 C21 -1.1(16) . . . . ?
W1 N3 C20 C21 176.4(10) . . . . ?
N4 N3 C20 C19 179.1(14) . . . . ?
W1 N3 C20 C19 -3(2) . . . . ?
C22 C21 C20 N3 0.3(18) . . . . ?
C22 C21 C20 C19 -180.0(16) . . . . ?
N2 N1 C10 C11 -0.3(16) . . . . ?
W1 N1 C10 C11 179.7(10) . . . . ?
N2 N1 C10 C9 -179.2(15) . . . . ?
W1 N1 C10 C9 1(2) . . . . ?
C12 C11 C10 N1 0.5(18) . . . . ?
C12 C11 C10 C9 179.3(17) . . . . ?
C8 C4 C1 W1 -101(4) . . . . ?
C5 C4 C1 W1 78(4) . . . . ?
C3 W1 C1 C4 -38(4) . . . . ?
C2 W1 C1 C4 50(4) . . . . ?
N3 W1 C1 C4 -132(4) . . . . ?
N5 W1 C1 C4 143(4) . . . . ?
N1 W1 C1 C4 0(6) . . . . ?
N1 N2 C12 C11 0.2(17) . . . . ?
B1 N2 C12 C11 -177.9(13) . . . . ?
N1 N2 C12 C13 -179.1(14) . . . . ?
B1 N2 C12 C13 3(2) . . . . ?
C10 C11 C12 N2 -0.4(18) . . . . ?
C10 C11 C12 C13 178.8(17) . . . . ?
C6 N7 C5 C4 -1(3) . . . . ?
C8 C4 C5 N7 1(3) . . . . ?
C1 C4 C5 N7 -177.2(17) . . . . ?
C5 N7 C6 C7 -1(3) . . . . ?
C143 C141 N16 N17 -4(4) . . . . ?
C139 C141 N16 N17 179(3) . . . . ?
C143 C141 N16 W2 -173(2) . . . . ?
C139 C141 N16 W2 10(5) . . . . ?
C145 N17 N16 C141 3(3) . . . . ?
B2 N17 N16 C141 179(2) . . . . ?
C145 N17 N16 W2 174.3(17) . . . . ?
B2 N17 N16 W2 -9(3) . . . . ?
C135 C133 C131 N13 0(3) . . . . ?
C135 C133 C131 C129 178(3) . . . . ?
C5 C4 C8 C7 0(3) . . . . ?
C1 C4 C8 C7 178.2(19) . . . . ?
C135 N14 B2 N17 123(3) . . . . ?
N13 N14 B2 N17 -59(3) . . . . ?
C135 N14 B2 N11 -109(3) . . . . ?
N13 N14 B2 N11 70(3) . . . . ?
C145 N17 B2 N14 -117(3) . . . . ?
N16 N17 B2 N14 68(3) . . . . ?
C145 N17 B2 N11 117(3) . . . . ?
N16 N17 B2 N11 -58(3) . . . . ?
C121 N11 B2 N14 127(5) . . . . ?
N12 N11 B2 N14 -71(2) . . . . ?
C121 N11 B2 N17 -110(5) . . . . ?
N12 N11 B2 N17 53(2) . . . . ?
N7 C6 C7 C8 2(4) . . . . ?
C4 C8 C7 C6 -1(4) . . . . ?
N16 N17 C145 C143 -1(3) . . . . ?
B2 N17 C145 C143 -176(3) . . . . ?
N16 N17 C145 C147 180(3) . . . . ?
B2 N17 C145 C147 4(5) . . . . ?
N16 C141 C143 C145 3(4) . . . . ?
C139 C141 C143 C145 -180(3) . . . . ?
N17 C145 C143 C141 -1(3) . . . . ?
C147 C145 C143 C141 178(4) . . . . ?
C134 C136 N15 N14A -8(5) . . . . ?
C138 C136 N15 N14A 173(4) . . . . ?
C134 C136 N15 B3 178(3) . . . . ?
C138 C136 N15 B3 -1(6) . . . . ?
N10 B3 N15 C136 -122(4) . . . . ?
N18 B3 N15 C136 111(4) . . . . ?
N10 B3 N15 N14A 64(4) . . . . ?
N18 B3 N15 N14A -63(4) . . . . ?
C144 C146 N18 N17A -4(7) . . . . ?
C148 C146 N18 N17A 176(5) . . . . ?
C144 C146 N18 B3 179(4) . . . . ?
C148 C146 N18 B3 0(10) . . . . ?
N10 B3 N18 C146 109(6) . . . . ?
N15 B3 N18 C146 -122(6) . . . . ?
N10 B3 N18 N17A -67(4) . . . . ?
N15 B3 N18 N17A 62(4) . . . . ?
C101 C104 C105 N9 177(3) . . . . ?
C108 C104 C105 N9 -1(5) . . . . ?
C121 N11 N12 C119 -4(3) . . . . ?
B2 N11 N12 C119 -174(2) . . . . ?
C121 N11 N12 W2 -176(2) . . . . ?
B2 N11 N12 W2 14(2) . . . . ?
C105 C104 C101 W2 4(11) . . . . ?
C108 C104 C101 W2 -178(8) . . . . ?
C116 W2 C101 C104 -44(9) . . . . ?
C102 W2 C101 C104 41(9) . . . . ?
N12 W2 C101 C104 -136(9) . . . . ?
N16 W2 C101 C104 141(9) . . . . ?
N13 W2 C101 C104 6(14) . . . . ?
C107 C106 N9 C105 4(6) . . . . ?
C104 C105 N9 C106 -4(5) . . . . ?
C105 C104 C108 C107 6(5) . . . . ?
C101 C104 C108 C107 -172(4) . . . . ?
C104 C108 C107 C106 -6(7) . . . . ?
N9 C106 C107 C108 2(7) . . . . ?
C133 C131 N13 N14 0(3) . . . . ?
C129 C131 N13 N14 -178(3) . . . . ?
C133 C131 N13 W2 -174(2) . . . . ?
C129 C131 N13 W2 8(4) . . . . ?
C135 N14 N13 C131 0(3) . . . . ?
B2 N14 N13 C131 -179(2) . . . . ?
C135 N14 N13 W2 175(2) . . . . ?
B2 N14 N13 W2 -4(3) . . . . ?
N15 B3 N10 C127 111(4) . . . . ?
N18 B3 N10 C127 -124(4) . . . . ?
N15 B3 N10 N11A -71(3) . . . . ?
N18 B3 N10 N11A 54(3) . . . . ?
C126 C127 N10 B3 177(4) . . . . ?
C128 C127 N10 B3 7(6) . . . . ?
C126 C127 N10 N11A -1(4) . . . . ?
C128 C127 N10 N11A -171(3) . . . . ?
N17A C142 C144 C146 2(7) . . . . ?
C140 C142 C144 C146 179(5) . . . . ?
N18 C146 C144 C142 2(7) . . . . ?
C148 C146 C144 C142 -179(7) . . . . ?
C111 C110 C114 C113 1(8) . . . . ?
C109 C110 C114 C113 -176(5) . . . . ?
C112 C113 C114 C110 1(9) . . . . ?
C114 C110 C111 N8 0(9) . . . . ?
C109 C110 C111 N8 177(5) . . . . ?
C112 N8 C111 C110 -3(11) . . . . ?
N11 N12 C119 C123 4(3) . . . . ?
W2 N12 C119 C123 176(2) . . . . ?
N11 N12 C119 C118 178(3) . . . . ?
W2 N12 C119 C118 -10(4) . . . . ?
N15 C136 C134 C132 4(4) . . . . ?
C138 C136 C134 C132 -176(4) . . . . ?
N12 C119 C123 C121 -4(4) . . . . ?
C118 C119 C123 C121 -177(4) . . . . ?
B2 N11 C121 C123 163(4) . . . . ?
N12 N11 C121 C123 1(4) . . . . ?
B2 N11 C121 C122 -17(7) . . . . ?
N12 N11 C121 C122 -180(3) . . . . ?
C119 C123 C121 N11 2(5) . . . . ?
C119 C123 C121 C122 -177(3) . . . . ?
C124 C125 C126 C127 -178(4) . . . . ?
N11A C125 C126 C127 -6(6) . . . . ?
N10 C127 C126 C125 4(5) . . . . ?
C128 C127 C126 C125 170(5) . . . . ?
N13 N14 C135 C133 0(4) . . . . ?
B2 N14 C135 C133 179(3) . . . . ?
N13 N14 C135 C137 -177(3) . . . . ?
B2 N14 C135 C137 1(6) . . . . ?
C131 C133 C135 N14 0(4) . . . . ?
C131 C133 C135 C137 177(4) . . . . ?
C136 C134 C132 C130 176(4) . . . . ?
C136 C134 C132 N14A 1(4) . . . . ?
C114 C113 C112 N8 -3(10) . . . . ?
C111 N8 C112 C113 4(11) . . . . ?
C114 C110 C109 W3 129(9) . . . . ?
C111 C110 C109 W3 -48(13) . . . . ?
N11A W3 C109 C110 -173(10) . . . . ?
C149 W3 C109 C110 -79(10) . . . . ?
C117 W3 C109 C110 5(10) . . . . ?
N17A W3 C109 C110 102(10) . . . . ?
N14A W3 C109 C110 -19(16) . . . . ?
C144 C142 N17A N18 -5(5) . . . . ?
C140 C142 N17A N18 178(3) . . . . ?
C144 C142 N17A W3 173(4) . . . . ?
C140 C142 N17A W3 -4(7) . . . . ?
C146 N18 N17A C142 5(5) . . . . ?
B3 N18 N17A C142 -178(3) . . . . ?
C146 N18 N17A W3 -173(4) . . . . ?
B3 N18 N17A W3 4(4) . . . . ?
C136 N15 N14A C132 8(4) . . . . ?
B3 N15 N14A C132 -177(3) . . . . ?
C136 N15 N14A W3 -177(2) . . . . ?
B3 N15 N14A W3 -2(4) . . . . ?
C130 C132 N14A N15 179(4) . . . . ?
C134 C132 N14A N15 -5(4) . . . . ?
C130 C132 N14A W3 5(6) . . . . ?
C134 C132 N14A W3 -179(2) . . . . ?
C126 C125 N11A N10 4(4) . . . . ?
C124 C125 N11A N10 178(3) . . . . ?
C126 C125 N11A W3 153(5) . . . . ?
C124 C125 N11A W3 -34(6) . . . . ?
B3 N10 N11A C125 -180(3) . . . . ?
C127 N10 N11A C125 -1(3) . . . . ?
B3 N10 N11A W3 18(3) . . . . ?
C127 N10 N11A W3 -163(2) . . . . ?
